data_7039790
loop_
_publ_author_name
'Hojamberdiev, Mirabbos'
'Bekheet, Maged F.'
'Zahedi, Ehsan'
'Wagata, Hajime'
'Vequizo, Junie Jhon M.'
'Yamakata, Akira'
'Yubuta, Kunio'
'Gurlo, Aleksander'
'Domen, Kazunari'
'Teshima, Katsuya'

_publ_section_title
;
 The contrasting effect of the Ta/Nb ratio in (111)-layered B-site
 deficient hexagonal perovskite Ba5Nb4-xTaxO15 crystals on
 visible-light-induced photocatalytic water oxidation activity of their
 oxynitride derivatives.
;
_journal_issue 31
_journal_name_full 'Dalton transactions (Cambridge, England : 2003)'
_journal_page_first 12559
_journal_page_last 12568
_journal_paper_doi 10.1039/c6dt02095j
_journal_volume 45
_journal_year 2016
_chemical_formula_moiety 'Ba5 Nb2 O15 Ta2'
_chemical_formula_structural 'Ba5 (Ta2 Nb2 O15)'
_chemical_formula_sum 'Ba5 Nb2 O15 Ta2'
_chemical_formula_weight 1474.32
_chemical_name_systematic 'Pentabarium Diniobium Ditantalum Oxide'
_space_group_IT_number 164
_symmetry_cell_setting trigonal
_symmetry_Int_Tables_number 164
_symmetry_space_group_name_Hall '-P 3 2"'
_symmetry_space_group_name_H-M 'P -3 m 1'
_audit_creation_date 1980/11/16
_audit_update_record
;
2016-04-11 deposited with the CCDC.
2016-07-05 downloaded from the CCDC.
;
_cell_angle_alpha 90.
_cell_angle_beta 90.
_cell_angle_gamma 120.
_cell_formula_units_Z 1
_cell_length_a 5.7947(2)
_cell_length_b 5.7947(1)
_cell_length_c 11.8030(2)
_cell_measurement_pressure '1.0 atm'
_cell_measurement_reflns_used 298
_cell_measurement_temperature 298
_cell_measurement_theta_max 24.95
_cell_measurement_theta_min 3.45
_cell_volume 343.230(14)
_computing_structure_refinement 'Fullprof suite (2015)'
_diffrn_ambient_environment air
_diffrn_ambient_pressure '1.0 atm'
_diffrn_ambient_temperature 298
_diffrn_measurement_device_type 'STOE STADI P'
_diffrn_radiation_monochromator 'Ge(111) monochromator'
_diffrn_radiation_probe x-ray
_diffrn_source 'sealed X-ray tube'
_exptl_crystal_colour white
_exptl_crystal_density_diffrn 7.13
_exptl_crystal_description plates
_exptl_crystal_size_max 0.01
_exptl_crystal_size_mid 0.005
_exptl_crystal_size_min 0.001
_pd_calc_method 'Rietveld Refinement'
_pd_meas_number_of_points 4494
_pd_proc_2theta_range_inc 0.01
_pd_proc_2theta_range_max 50.0
_pd_proc_2theta_range_min 5.0
_refine_ls_R_factor_all 0.023
_cod_data_source_file c6dt02095j2.cif
_cod_data_source_block 00000000-ICSD
_cod_depositor_comments 'Adding full bibliography for 7039788--7039792.cif.'
_cod_original_cell_volume 343.24(1)
_cod_original_sg_symbol_Hall '-P 3 2'
_cod_database_code 7039790

loop_
_symmetry_equiv_pos_site_id
_symmetry_equiv_pos_as_xyz
1 'x-y, -y, -z'
2 '-x, -x+y, -z'
3 'y, x, -z'
4 'x-y, x, -z'
5 'y, -x+y, -z'
6 '-x, -y, -z'
7 '-x+y, y, z'
8 'x, x-y, z'
9 '-y, -x, z'
10 '-x+y, -x, z'
11 '-y, x-y, z'
12 'x, y, z'

loop_
_atom_site_label
_atom_site_type_symbol
_atom_site_symmetry_multiplicity
_atom_site_Wyckoff_symbol
_atom_site_fract_x
_atom_site_fract_y
_atom_site_fract_z
_atom_site_occupancy
_atom_site_attached_hydrogens
_atom_site_B_iso_or_equiv
_atom_site_adp_type
Ba1 Ba 1 a 0.0000 0.0000 0.0000 1. 0 0.30(16) Uiso
Ba2 Ba 2 d 0.3333 0.6667 0.7896(4) 1. 0 0.66(11) Uiso
Ba3 Ba 2 d 0.3333 0.6667 0.4274(4) 1. 0 0.70(9) Uiso
Nb1 Nb 2 c 0.0000 0.0000 0.6830(4) 0.627(12) 0 0.20(13) Uiso
Ta1 Ta 2 c 0.0000 0.0000 0.6830(4) 0.373(12) 0 0.20(13) Uiso
Nb2 Nb 2 d 0.3333 0.6667 0.1031(4) 0.373(12) 0 0.28(9) Uiso
Ta2 Ta 2 d 0.3333 0.6667 0.1031(4) 0.627(12) 0 0.28(9) Uiso
O1 O 3 e 0.5 0.0000 0.0000 1. 0 0.48(14) Uiso
O2 O 6 i 0.166(3) -.166(3) 0.1924(17) 1. 0 0.48(14) Uiso
O3 O 6 i 0.162(2) -.162(2) 0.6163(18) 1. 0 0.48(14) Uiso

loop_
_atom_type_symbol
_atom_type_oxidation_number
Ba 2
Nb 5
O -2
Ta 5

loop_
_diffrn_radiation_type
_diffrn_radiation_wavelength
'Mo K\a~1~' 0.709260
